data_7218903
loop_
_publ_author_name
'Seth, Saikat Kumar'
'Lee, Vannajan Sanghiran'
'Yana, Janchai'
'Zain, Sharifuddin M.'
'Cunha, Anna C.'
'Ferreira, Vitor F.'
'Jord\~ao, Alessandro K.'
'de Souza, Maria C. B. V.'
'Wardell, Solange M. S. V.'
'Wardell, James L.'
'Tiekink, Edward R. T.'

_publ_section_title
;
 Crystallographic and computational study of
 1-(arylamino)-1,2,3-triazole-4-carbohydrazides
;
_journal_issue 11
_journal_name_full CrystEngComm
_journal_page_first 2255
_journal_paper_doi 10.1039/C4CE02175D
_journal_volume 17
_journal_year 2015
_chemical_formula_moiety 'C10 H10 Cl2 N6 O'
_chemical_formula_sum 'C10 H10 Cl2 N6 O'
_chemical_formula_weight 301.14
_chemical_name_systematic
;
?
;
_space_group_IT_number 2
_symmetry_cell_setting triclinic
_symmetry_space_group_name_Hall '-P 1'
_symmetry_space_group_name_H-M 'P -1'
_atom_sites_solution_hydrogens geom
_atom_sites_solution_primary direct
_atom_sites_solution_secondary difmap
_audit_creation_method SHELXL-97
_audit_update_record
;
2007-12-28 deposited with the CCDC.
2014-11-25 downloaded from the CCDC.
;
_cell_angle_alpha 97.744(2)
_cell_angle_beta 92.657(2)
_cell_angle_gamma 110.3030(10)
_cell_formula_units_Z 2
_cell_length_a 7.3765(2)
_cell_length_b 7.5213(3)
_cell_length_c 12.1712(3)
_cell_measurement_reflns_used 2791
_cell_measurement_temperature 120(2)
_cell_measurement_theta_max 27.48
_cell_measurement_theta_min 2.91
_cell_volume 624.38(3)
_computing_cell_refinement 'DENZO (Otwinowski & Minor, 1997) & COLLECT'
_computing_data_collection 'COLLECT (Hooft, 1998)'
_computing_data_reduction 'DENZO & COLLECT'
_computing_molecular_graphics 'ORTEP-3 for Windows (Farrugia, 1997), DIAMOND (Brandenburg, 2006)'
_computing_publication_material 'publCIF (Westrip, 2010)'
_computing_structure_refinement 'SHELXL97 (Sheldrick, 2008)'
_computing_structure_solution 'SHELXS97 (Sheldrick, 2008)'
_diffrn_ambient_temperature 120(2)
_diffrn_detector_area_resol_mean 9.091
_diffrn_measured_fraction_theta_full 0.998
_diffrn_measured_fraction_theta_max 0.998
_diffrn_measurement_device_type 'Enraf Nonius KappaCCD area detector'
_diffrn_measurement_method '\f and \w scans'
_diffrn_radiation_monochromator '10 cm confocal mirrors'
_diffrn_radiation_source 'Enraf Nonius FR591 rotating anode'
_diffrn_radiation_type MoK\a
_diffrn_radiation_wavelength 0.71073
_diffrn_reflns_av_R_equivalents 0.0419
_diffrn_reflns_av_sigmaI/netI 0.0327
_diffrn_reflns_limit_h_max 9
_diffrn_reflns_limit_h_min -9
_diffrn_reflns_limit_k_max 9
_diffrn_reflns_limit_k_min -9
_diffrn_reflns_limit_l_max 15
_diffrn_reflns_limit_l_min -15
_diffrn_reflns_number 12782
_diffrn_reflns_theta_full 27.49
_diffrn_reflns_theta_max 27.49
_diffrn_reflns_theta_min 2.96
_diffrn_standards_decay_% 0
_diffrn_standards_number 0
_exptl_absorpt_coefficient_mu 0.521
_exptl_absorpt_correction_T_max 1.00000
_exptl_absorpt_correction_T_min 0.794996
_exptl_absorpt_correction_type multi-scan
_exptl_absorpt_process_details '(SADABS; Sheldrick, 2007)'
_exptl_crystal_colour colourless
_exptl_crystal_density_diffrn 1.602
_exptl_crystal_density_method 'not measured'
_exptl_crystal_description plate
_exptl_crystal_F_000 308
_exptl_crystal_size_max 0.38
_exptl_crystal_size_mid 0.22
_exptl_crystal_size_min 0.03
_refine_diff_density_max 0.272
_refine_diff_density_min -0.383
_refine_diff_density_rms 0.068
_refine_ls_extinction_method none
_refine_ls_goodness_of_fit_ref 1.072
_refine_ls_hydrogen_treatment mixed
_refine_ls_matrix_type full
_refine_ls_number_parameters 185
_refine_ls_number_reflns 2864
_refine_ls_number_restraints 4
_refine_ls_restrained_S_all 1.071
_refine_ls_R_factor_all 0.0480
_refine_ls_R_factor_gt 0.0364
_refine_ls_shift/su_max 0.000
_refine_ls_shift/su_mean 0.000
_refine_ls_structure_factor_coef Fsqd
_refine_ls_weighting_details 'calc w=1/[\s^2^(Fo^2^)+(0.0429P)^2^+0.3597P] where P=(Fo^2^+2Fc^2^)/3'
_refine_ls_weighting_scheme calc
_refine_ls_wR_factor_gt 0.0885
_refine_ls_wR_factor_ref 0.0958
_reflns_number_gt 2390
_reflns_number_total 2864
_reflns_threshold_expression I>2\s(I)
_cod_data_source_file c4ce02175d2.cif
_cod_data_source_block cl2
_cod_depositor_comments 'Adding full bibliography for 7218903--7218906.cif.'
_cod_original_sg_symbol_Hall '-P 1 '
_cod_original_sg_symbol_H-M 'P -1 '
_cod_database_code 7218903

loop_
_symmetry_equiv_pos_as_xyz
'x, y, z'
'-x, -y, -z'

loop_
_atom_site_label
_atom_site_type_symbol
_atom_site_fract_x
_atom_site_fract_y
_atom_site_fract_z
_atom_site_U_iso_or_equiv
_atom_site_adp_type
_atom_site_occupancy
_atom_site_symmetry_multiplicity
_atom_site_calc_flag
_atom_site_refinement_flags
Cl1 Cl 0.54040(7) -0.29734(6) 0.18329(4) 0.02942(14) Uani 1 1 d .
Cl2 Cl 0.95496(7) 0.29352(7) -0.11917(4) 0.03035(14) Uani 1 1 d .
O1 O 0.96241(17) 0.81772(17) 0.38894(10) 0.0192(3) Uani 1 1 d .
N1 N 1.3269(2) 1.0815(2) 0.47420(13) 0.0194(3) Uani 1 1 d D
H1N H 1.307(3) 1.132(3) 0.4153(12) 0.023 Uiso 1 1 d D
H2N H 1.241(2) 1.092(3) 0.5198(14) 0.023 Uiso 1 1 d D
N2 N 1.2815(2) 0.8821(2) 0.43932(13) 0.0191(3) Uani 1 1 d D
H3N H 1.379(2) 0.843(3) 0.4503(17) 0.023 Uiso 1 1 d D
N3 N 1.2329(2) 0.4984(2) 0.35896(12) 0.0190(3) Uani 1 1 d .
N4 N 1.1673(2) 0.3136(2) 0.32063(12) 0.0195(3) Uani 1 1 d .
N5 N 0.9697(2) 0.2584(2) 0.30807(11) 0.0164(3) Uani 1 1 d .
N6 N 0.8496(2) 0.0726(2) 0.26413(12) 0.0193(3) Uani 1 1 d D
H4N H 0.881(3) -0.013(2) 0.2950(16) 0.023 Uiso 1 1 d D
C1 C 1.1025(2) 0.7635(2) 0.39949(13) 0.0160(3) Uani 1 1 d .
C2 C 1.0791(2) 0.5603(2) 0.36689(13) 0.0162(3) Uani 1 1 d .
C3 C 0.9079(2) 0.4066(2) 0.33524(13) 0.0160(3) Uani 1 1 d .
C4 C 0.6994(2) 0.3836(3) 0.32854(16) 0.0225(4) Uani 1 1 d .
H4A H 0.6582 0.4010 0.2543 0.034 Uiso 1 1 calc R
H4B H 0.6804 0.4799 0.3849 0.034 Uiso 1 1 calc R
H4C H 0.6219 0.2547 0.3420 0.034 Uiso 1 1 calc R
C5 C 0.8056(2) 0.0371(2) 0.14679(14) 0.0176(3) Uani 1 1 d .
C6 C 0.6608(3) -0.1369(2) 0.09800(15) 0.0214(4) Uani 1 1 d .
C7 C 0.6113(3) -0.1792(3) -0.01612(16) 0.0271(4) Uani 1 1 d .
H7 H 0.5157 -0.2993 -0.0481 0.032 Uiso 1 1 calc R
C8 C 0.7008(3) -0.0470(3) -0.08394(16) 0.0270(4) Uani 1 1 d .
H8 H 0.6673 -0.0750 -0.1623 0.032 Uiso 1 1 calc R
C9 C 0.8400(3) 0.1265(3) -0.03523(15) 0.0218(4) Uani 1 1 d .
C10 C 0.8948(2) 0.1705(2) 0.07863(14) 0.0186(4) Uani 1 1 d .
H10 H 0.9920 0.2901 0.1098 0.022 Uiso 1 1 calc R

loop_
_atom_site_aniso_label
_atom_site_aniso_U_11
_atom_site_aniso_U_22
_atom_site_aniso_U_33
_atom_site_aniso_U_23
_atom_site_aniso_U_13
_atom_site_aniso_U_12
Cl1 0.0243(2) 0.0179(2) 0.0414(3) 0.00670(19) -0.00176(19) 0.00162(18)
Cl2 0.0402(3) 0.0384(3) 0.0216(2) 0.01166(19) 0.00745(19) 0.0224(2)
O1 0.0172(6) 0.0195(6) 0.0213(6) 0.0017(5) -0.0003(5) 0.0079(5)
N1 0.0188(7) 0.0142(7) 0.0243(8) 0.0000(6) 0.0010(6) 0.0062(6)
N2 0.0153(7) 0.0136(7) 0.0273(8) 0.0002(6) -0.0028(6) 0.0055(6)
N3 0.0186(7) 0.0168(7) 0.0216(7) 0.0039(6) 0.0005(6) 0.0061(6)
N4 0.0176(7) 0.0182(7) 0.0223(7) 0.0038(6) -0.0004(6) 0.0058(6)
N5 0.0166(7) 0.0139(7) 0.0169(7) 0.0017(5) -0.0019(5) 0.0039(5)
N6 0.0232(8) 0.0111(7) 0.0212(7) 0.0024(6) -0.0024(6) 0.0039(6)
C1 0.0179(8) 0.0176(8) 0.0124(7) 0.0030(6) 0.0013(6) 0.0062(7)
C2 0.0169(8) 0.0184(8) 0.0143(8) 0.0038(6) 0.0012(6) 0.0072(7)
C3 0.0172(8) 0.0170(8) 0.0139(7) 0.0036(6) 0.0004(6) 0.0060(7)
C4 0.0169(9) 0.0212(9) 0.0278(9) 0.0030(7) 0.0000(7) 0.0056(7)
C5 0.0175(8) 0.0165(8) 0.0203(8) 0.0002(6) -0.0015(6) 0.0092(7)
C6 0.0195(9) 0.0161(8) 0.0283(9) 0.0019(7) -0.0019(7) 0.0073(7)
C7 0.0249(10) 0.0235(10) 0.0306(10) -0.0082(8) -0.0084(8) 0.0119(8)
C8 0.0299(10) 0.0312(10) 0.0223(9) -0.0045(8) -0.0048(8) 0.0182(8)
C9 0.0249(9) 0.0269(9) 0.0202(9) 0.0052(7) 0.0031(7) 0.0166(8)
C10 0.0189(8) 0.0176(8) 0.0203(8) 0.0008(7) 0.0004(7) 0.0088(7)

loop_
_atom_type_symbol
_atom_type_description
_atom_type_scat_dispersion_real
_atom_type_scat_dispersion_imag
_atom_type_scat_source
C C 0.0033 0.0016 'International Tables Vol C Tables 4.2.6.8 and 6.1.1.4'
H H 0.0000 0.0000 'International Tables Vol C Tables 4.2.6.8 and 6.1.1.4'
Cl Cl 0.1484 0.1585 'International Tables Vol C Tables 4.2.6.8 and 6.1.1.4'
N N 0.0061 0.0033 'International Tables Vol C Tables 4.2.6.8 and 6.1.1.4'
O O 0.0106 0.0060 'International Tables Vol C Tables 4.2.6.8 and 6.1.1.4'

loop_
_geom_angle_atom_site_label_1
_geom_angle_atom_site_label_2
_geom_angle_atom_site_label_3
_geom_angle
N2 N1 H1N 107.9(14)
N2 N1 H2N 106.1(14)
H1N N1 H2N 107.2(19)
C1 N2 N1 122.37(14)
C1 N2 H3N 123.4(14)
N1 N2 H3N 114.1(14)
N4 N3 C2 109.08(14)
N3 N4 N5 105.92(13)
C3 N5 N4 112.62(13)
C3 N5 N6 124.64(14)
N4 N5 N6 122.58(14)
N5 N6 C5 114.99(13)
N5 N6 H4N 111.8(14)
C5 N6 H4N 117.8(14)
O1 C1 N2 123.28(15)
O1 C1 C2 120.96(15)
N2 C1 C2 115.75(14)
N3 C2 C3 109.48(15)
N3 C2 C1 123.13(15)
C3 C2 C1 127.32(15)
N5 C3 C2 102.86(14)
N5 C3 C4 122.94(15)
C2 C3 C4 134.21(16)
C3 C4 H4A 109.5
C3 C4 H4B 109.5
H4A C4 H4B 109.5
C3 C4 H4C 109.5
H4A C4 H4C 109.5
H4B C4 H4C 109.5
C10 C5 C6 118.77(16)
C10 C5 N6 122.83(15)
C6 C5 N6 118.35(15)
C7 C6 C5 120.90(17)
C7 C6 Cl1 120.19(14)
C5 C6 Cl1 118.89(14)
C6 C7 C8 120.27(17)
C6 C7 H7 119.9
C8 C7 H7 119.9
C9 C8 C7 118.65(17)
C9 C8 H8 120.7
C7 C8 H8 120.7
C8 C9 C10 122.11(17)
C8 C9 Cl2 119.28(14)
C10 C9 Cl2 118.59(14)
C9 C10 C5 119.25(16)
C9 C10 H10 120.4
C5 C10 H10 120.4

loop_
_geom_bond_atom_site_label_1
_geom_bond_atom_site_label_2
_geom_bond_distance
Cl1 C6 1.7323(19)
Cl2 C9 1.7400(19)
O1 C1 1.243(2)
N1 N2 1.417(2)
N1 H1N 0.883(9)
N1 H2N 0.877(9)
N2 C1 1.335(2)
N2 H3N 0.879(9)
N3 N4 1.312(2)
N3 C2 1.370(2)
N4 N5 1.365(2)
N5 C3 1.352(2)
N5 N6 1.3856(19)
N6 C5 1.418(2)
N6 H4N 0.876(9)
C1 C2 1.473(2)
C2 C3 1.379(2)
C3 C4 1.484(2)
C4 H4A 0.9800
C4 H4B 0.9800
C4 H4C 0.9800
C5 C10 1.394(2)
C5 C6 1.403(2)
C6 C7 1.385(3)
C7 C8 1.387(3)
C7 H7 0.9500
C8 C9 1.383(3)
C8 H8 0.9500
C9 C10 1.387(2)
C10 H10 0.9500

loop_
_geom_torsion_atom_site_label_1
_geom_torsion_atom_site_label_2
_geom_torsion_atom_site_label_3
_geom_torsion_atom_site_label_4
_geom_torsion
C2 N3 N4 N5 -2.01(17)
N3 N4 N5 C3 1.56(18)
N3 N4 N5 N6 177.03(14)
C3 N5 N6 C5 85.1(2)
N4 N5 N6 C5 -89.83(18)
N1 N2 C1 O1 0.6(3)
N1 N2 C1 C2 -179.96(14)
N4 N3 C2 C3 1.83(18)
N4 N3 C2 C1 -175.46(14)
O1 C1 C2 N3 168.61(15)
N2 C1 C2 N3 -10.9(2)
O1 C1 C2 C3 -8.2(3)
N2 C1 C2 C3 172.35(16)
N4 N5 C3 C2 -0.44(18)
N6 N5 C3 C2 -175.81(14)
N4 N5 C3 C4 179.96(15)
N6 N5 C3 C4 4.6(2)
N3 C2 C3 N5 -0.81(17)
C1 C2 C3 N5 176.33(15)
N3 C2 C3 C4 178.72(17)
C1 C2 C3 C4 -4.1(3)
N5 N6 C5 C10 7.7(2)
N5 N6 C5 C6 -169.78(15)
C10 C5 C6 C7 2.2(3)
N6 C5 C6 C7 179.82(16)
C10 C5 C6 Cl1 -176.50(13)
N6 C5 C6 Cl1 1.1(2)
C5 C6 C7 C8 -1.9(3)
Cl1 C6 C7 C8 176.83(14)
C6 C7 C8 C9 0.2(3)
C7 C8 C9 C10 1.2(3)
C7 C8 C9 Cl2 179.58(14)
C8 C9 C10 C5 -0.8(3)
Cl2 C9 C10 C5 -179.22(13)
C6 C5 C10 C9 -0.9(2)
N6 C5 C10 C9 -178.36(16)
